data_2103965
loop_
_publ_author_name
'Iyere, Peter Abeta'
'Boadi, William Y'
'Atwood, David'
'Parkin, Sean'

_publ_section_title
;
 Supramolecular aggregation in 4,4'-bipyridin-1,1'-ium dichloride,
 4,4'-bipyridin-1,1'-ium dinitrate and 4,4'-bipyridin-1-ium bromide
;
_journal_issue 5
_journal_name_full 'Acta Crystallographica Section B'
_journal_page_first 664
_journal_page_last 669
_journal_paper_doi 10.1107/S0108768103011212
_journal_volume 59
_journal_year 2003
_chemical_formula_sum 'C10 H10 N4 O6'
_chemical_formula_weight 282.22
_space_group_IT_number 43
_symmetry_cell_setting orthorhombic
_symmetry_space_group_name_Hall 'F 2 -2d'
_symmetry_space_group_name_H-M 'F d d 2'
_atom_sites_solution_hydrogens geom
_atom_sites_solution_primary direct
_atom_sites_solution_secondary difmap
_audit_creation_method SHELXL-97
_cell_angle_alpha 90.00
_cell_angle_beta 90.00
_cell_angle_gamma 90.00
_cell_formula_units_Z 8
_cell_length_a 27.4380(16)
_cell_length_b 23.4310(12)
_cell_length_c 3.5877(2)
_cell_measurement_reflns_used 3415
_cell_measurement_temperature 90.0(2)
_cell_measurement_theta_max 27.48
_cell_measurement_theta_min 1.00
_cell_volume 2306.5(2)
_computing_cell_refinement 'SCALEPACK (Otwinowski & Minor, 1997)'
_computing_data_collection 'COLLECT (Nonius, 1998)'
_computing_data_reduction 'DENZO-SMN (Otwinowski & Minor, 1997)'
_computing_molecular_graphics 'XP in Siemens SHELXTL (Sheldrick, 1994)'
_computing_publication_material
;
SHELX97-2 (Sheldrick, 1997) and local procedures
;
_computing_structure_refinement 'SHELXL-97 (Sheldrick, 1997)'
_computing_structure_solution 'SHELXS-97 (Sheldrick, 1990)'
_diffrn_ambient_temperature 90.0(2)
_diffrn_detector_area_resol_mean 18
_diffrn_measured_fraction_theta_full 1.000
_diffrn_measured_fraction_theta_max 1.000
_diffrn_measurement_device_type 'Nonius KappaCCD diffractometer'
_diffrn_measurement_method '\w scans at fixed \c = 55\%'
_diffrn_radiation_monochromator graphite
_diffrn_radiation_source 'fine-focus sealed tube'
_diffrn_radiation_type MoK\a
_diffrn_radiation_wavelength 0.71073
_diffrn_reflns_av_R_equivalents 0.0257
_diffrn_reflns_av_sigmaI/netI 0.0298
_diffrn_reflns_limit_h_max 32
_diffrn_reflns_limit_h_min -32
_diffrn_reflns_limit_k_max 27
_diffrn_reflns_limit_k_min -24
_diffrn_reflns_limit_l_max 4
_diffrn_reflns_limit_l_min -3
_diffrn_reflns_number 2901
_diffrn_reflns_theta_full 24.99
_diffrn_reflns_theta_max 24.99
_diffrn_reflns_theta_min 2.29
_diffrn_standards_decay_% <1
_exptl_absorpt_coefficient_mu 0.137
_exptl_absorpt_correction_T_max 0.9705
_exptl_absorpt_correction_T_min 0.9537
_exptl_absorpt_correction_type Scalepack
_exptl_absorpt_process_details 'Otwinowski & Minor, 1997)'
_exptl_crystal_colour colourless
_exptl_crystal_density_diffrn 1.625
_exptl_crystal_density_method 'not measured'
_exptl_crystal_description block
_exptl_crystal_F_000 1168
_exptl_crystal_size_max 0.35
_exptl_crystal_size_mid 0.22
_exptl_crystal_size_min 0.22
_refine_diff_density_max 0.171
_refine_diff_density_min -0.167
_refine_ls_abs_structure_details 'Flack H D (1983), Acta Cryst. A39, 876-881'
_refine_ls_abs_structure_Flack -1.1(15)
_refine_ls_extinction_coef 0.0021(4)
_refine_ls_extinction_expression Fc^*^=kFc[1+0.001xFc^2^\l^3^/sin(2\q)]^-1/4^
_refine_ls_extinction_method SHELXL
_refine_ls_goodness_of_fit_ref 1.113
_refine_ls_hydrogen_treatment constr
_refine_ls_matrix_type full
_refine_ls_number_parameters 92
_refine_ls_number_reflns 969
_refine_ls_number_restraints 1
_refine_ls_restrained_S_all 1.112
_refine_ls_R_factor_all 0.0297
_refine_ls_R_factor_gt 0.0270
_refine_ls_shift/su_max 0.000
_refine_ls_shift/su_mean 0.000
_refine_ls_structure_factor_coef Fsqd
_refine_ls_weighting_details 'calc w=1/[\s^2^(Fo^2^)+(0.0334P)^2^+1.7936P] where P=(Fo^2^+2Fc^2^)/3'
_refine_ls_weighting_scheme calc
_refine_ls_wR_factor_gt 0.0666
_refine_ls_wR_factor_ref 0.0677
_reflns_number_gt 910
_reflns_number_total 969
_reflns_threshold_expression >2\s(I)
_cod_data_source_file na5002.cif
_cod_data_source_block dinitrate
_cod_original_sg_symbol_H-M 'F dd2'
_cod_database_code 2103965

loop_
_symmetry_equiv_pos_as_xyz
'x, y, z'
'-x, -y, z'
'x+1/4, -y+1/4, z+1/4'
'-x+1/4, y+1/4, z+1/4'
'x, y+1/2, z+1/2'
'-x, -y+1/2, z+1/2'
'x+1/4, -y+3/4, z+3/4'
'-x+1/4, y+3/4, z+3/4'
'x+1/2, y, z+1/2'
'-x+1/2, -y, z+1/2'
'x+3/4, -y+1/4, z+3/4'
'-x+3/4, y+1/4, z+3/4'
'x+1/2, y+1/2, z'
'-x+1/2, -y+1/2, z'
'x+3/4, -y+3/4, z+1/4'
'-x+3/4, y+3/4, z+1/4'

loop_
_atom_site_label
_atom_site_fract_x
_atom_site_fract_y
_atom_site_fract_z
_atom_site_U_iso_or_equiv
_atom_site_adp_type
_atom_site_calc_flag
_atom_site_refinement_flags
_atom_site_occupancy
_atom_site_type_symbol
C1 0.24593(6) 0.21849(7) 0.3622(5) 0.0131(4) Uani d . 1 C
C2 0.28269(6) 0.18137(7) 0.4737(5) 0.0147(4) Uani d . 1 C
H2 0.3138 0.1957 0.5426 0.018 Uiso calc R 1 H
C3 0.27359(6) 0.12345(8) 0.4835(5) 0.0157(4) Uani d . 1 C
H3 0.2982 0.0977 0.5632 0.019 Uiso calc R 1 H
N4 0.22977(5) 0.10379(6) 0.3797(5) 0.0169(4) Uani d . 1 N
H4 0.2244 0.0668 0.3879 0.020 Uiso calc R 1 H
C5 0.19384(6) 0.13830(8) 0.2640(5) 0.0167(4) Uani d . 1 C
H5 0.1635 0.1226 0.1879 0.020 Uiso calc R 1 H
C6 0.20076(6) 0.19635(8) 0.2552(6) 0.0152(4) Uani d . 1 C
H6 0.1752 0.2210 0.1777 0.018 Uiso calc R 1 H
N1A 0.16244(5) -0.01299(6) 0.5158(4) 0.0152(4) Uani d . 1 N
O1A 0.20540(4) -0.00721(5) 0.3875(4) 0.0202(4) Uani d . 1 O
O2A 0.14410(4) -0.06162(5) 0.5236(4) 0.0206(3) Uani d . 1 O
O3A 0.13986(5) 0.02977(5) 0.6319(4) 0.0220(4) Uani d . 1 O

loop_
_atom_site_aniso_label
_atom_site_aniso_U_11
_atom_site_aniso_U_22
_atom_site_aniso_U_33
_atom_site_aniso_U_12
_atom_site_aniso_U_13
_atom_site_aniso_U_23
C1 0.0136(9) 0.0162(9) 0.0096(9) 0.0001(7) 0.0036(8) -0.0005(7)
C2 0.0131(9) 0.0179(9) 0.0131(10) 0.0002(7) -0.0004(7) -0.0005(8)
C3 0.0151(9) 0.0173(9) 0.0148(10) 0.0034(8) 0.0031(8) 0.0011(8)
N4 0.0202(8) 0.0119(7) 0.0187(8) -0.0007(6) 0.0029(7) 0.0004(6)
C5 0.0145(9) 0.0201(10) 0.0155(11) -0.0022(8) 0.0013(8) -0.0007(9)
C6 0.0151(9) 0.0164(9) 0.0141(10) 0.0011(7) 0.0019(8) -0.0004(8)
N1A 0.0135(8) 0.0178(8) 0.0143(9) 0.0004(7) -0.0020(7) 0.0000(7)
O1A 0.0128(6) 0.0182(7) 0.0295(8) -0.0015(5) 0.0066(6) -0.0022(6)
O2A 0.0186(6) 0.0153(6) 0.0279(8) -0.0055(6) 0.0025(6) -0.0005(6)
O3A 0.0194(6) 0.0176(7) 0.0289(9) 0.0062(6) 0.0037(6) -0.0030(6)

loop_
_atom_type_symbol
_atom_type_description
_atom_type_scat_dispersion_real
_atom_type_scat_dispersion_imag
_atom_type_scat_source
C C .0033 .0016 'International Tables Vol C Tables 4.2.6.8 and 6.1.1.4'
H H .0000 .0000 'International Tables Vol C Tables 4.2.6.8 and 6.1.1.4'
N N .0061 .0033 'International Tables Vol C Tables 4.2.6.8 and 6.1.1.4'
O O .0106 .0060 'International Tables Vol C Tables 4.2.6.8 and 6.1.1.4'

loop_
_geom_angle_atom_site_label_1
_geom_angle_atom_site_label_2
_geom_angle_atom_site_label_3
_geom_angle_site_symmetry_3
_geom_angle
_geom_angle_publ_flag
C2 C1 C6 . 119.34(16) yes
C2 C1 C1 14 120.67(17) no
C6 C1 C1 14 119.99(18) no
C3 C2 C1 . 119.42(15) yes
C3 C2 H2 . 120.3 no
C1 C2 H2 . 120.3 no
N4 C3 C2 . 119.55(16) yes
N4 C3 H3 . 120.2 no
C2 C3 H3 . 120.2 no
C3 N4 C5 . 122.56(15) yes
C3 N4 H4 . 118.7 no
C5 N4 H4 . 118.7 no
N4 C5 C6 . 120.18(15) yes
N4 C5 H5 . 119.9 no
C6 C5 H5 . 119.9 no
C5 C6 C1 . 118.94(16) yes
C5 C6 H6 . 120.5 no
C1 C6 H6 . 120.5 no
O2A N1A O3A . 121.71(15) yes
O2A N1A O1A . 118.64(14) yes
O3A N1A O1A . 119.65(14) yes

loop_
_geom_bond_atom_site_label_1
_geom_bond_atom_site_label_2
_geom_bond_site_symmetry_2
_geom_bond_distance
_geom_bond_publ_flag
C1 C2 . 1.391(2) yes
C1 C6 . 1.397(2) yes
C1 C1 14 1.493(3) no
C2 C3 . 1.380(3) yes
C2 H2 . 0.9500 no
C3 N4 . 1.340(2) yes
C3 H3 . 0.9500 no
N4 C5 . 1.341(2) yes
N4 H4 . 0.8800 no
C5 C6 . 1.374(2) yes
C5 H5 . 0.9500 no
C6 H6 . 0.9500 no
N1A O2A . 1.2459(18) yes
N1A O3A . 1.2494(19) yes
N1A O1A . 1.2727(19) yes

loop_
_geom_hbond_atom_site_label_D
_geom_hbond_atom_site_label_H
_geom_hbond_atom_site_label_A
_geom_hbond_distance_DH
_geom_hbond_distance_HA
_geom_hbond_distance_DA
_geom_hbond_angle_DHA
_geom_hbond_publ_flag
N4 H4 OlA .880 1.810 2.686 172.73 .
Yes N4 H4 N1A .880 2.567 3.337 146.58..Yes
N4 H4 O3A .880 2.626 3.148 119.02. .Yes

loop_
_geom_torsion_atom_site_label_1
_geom_torsion_atom_site_label_2
_geom_torsion_atom_site_label_3
_geom_torsion_atom_site_label_4
_geom_torsion
_geom_torsion_publ_flag
C6 C1 C2 C3 -1.2(3) no
C1 C2 C3 N4 1.1(3) no
C2 C3 N4 C5 0.2(3) no
C3 N4 C5 C6 -1.3(3) no
N4 C5 C6 C1 1.1(3) no
C2 C1 C6 C5 0.1(3) no
